data_4322251
loop_
_publ_author_name
'Francisco Montilla'
'Angeles Monge'
'Enrique Guti\'errez-Puebla'
'Antonio Pastor'
'Diego del R\'io'
'Norge Cruz Hern\'andez'
'Javier Fern\'andez Sanz'
'Agust\'in Galindo'

_publ_contact_author
;
        Agust\'in Galindo
        Departamento de Qu\'imica Inorg\'anica
        Universidad de Sevilla
        Aptdo. 553
    41071 SEVILLA
        Spain
;
_publ_contact_author_email galindo@cica.es
_publ_contact_author_fax '34 1 95 4557156'
_publ_contact_author_phone '34 1 95 455-7165'
_publ_section_title
;
 Synthesis, Structural Characterization, and MO Calculations of Vanadium
 Imido Complexes Containing Bidentate Phosphine Coligands
;
_journal_name_full 'Inorganic Chemistry'
_journal_page_first 4462
_journal_page_last 4466
_journal_paper_doi 10.1021/ic9900152
_journal_volume 38
_journal_year 1999
_chemical_formula_sum 'C22 H41 Cl3 N P2 V'
_chemical_formula_weight 538.78
_chemical_name_systematic
; 
 ? 
;
_space_group_IT_number 14
_symmetry_cell_setting monoclinic
_symmetry_space_group_name_Hall '-P 2ybc'
_symmetry_space_group_name_H-M 'P 1 21/c 1'
_atom_sites_solution_hydrogens geom
_atom_sites_solution_primary direct
_atom_sites_solution_secondary difmap
_audit_creation_method SHELXL
_cell_angle_alpha 90.00
_cell_angle_beta 90.954(2)
_cell_angle_gamma 90.00
_cell_formula_units_Z 4
_cell_length_a 14.7387(14)
_cell_length_b 10.6738(10)
_cell_length_c 16.999(3)
_cell_measurement_temperature 153(2)
_cell_volume 2673.9(6)
_computing_cell_refinement 'SAINT (Siemens, 1994)'
_computing_data_collection 'SAINT (Siemens, 1994)'
_computing_data_reduction 'SAINT (Siemens, 1994)'
_computing_molecular_graphics 'SHELXTL 5.0 (Siemens, 1996)'
_computing_structure_refinement 'SHELXL-93 (Sheldrick, 1993)'
_computing_structure_solution 'SHELXS-86 (Sheldrick, 1990)'
_diffrn_ambient_temperature 153(2)
_diffrn_measurement_device 'SMART Siemens'
_diffrn_measurement_method 'omega scans'
_diffrn_radiation_monochromator graphite
_diffrn_radiation_source 'fine-focus sealed tube'
_diffrn_radiation_type MoK\a
_diffrn_radiation_wavelength 0.71073
_diffrn_reflns_av_R_equivalents 0.0584
_diffrn_reflns_av_sigmaI/netI 0.1123
_diffrn_reflns_limit_h_max 16
_diffrn_reflns_limit_h_min -5
_diffrn_reflns_limit_k_max 11
_diffrn_reflns_limit_k_min -5
_diffrn_reflns_limit_l_max 18
_diffrn_reflns_limit_l_min -18
_diffrn_reflns_number 5692
_diffrn_reflns_theta_max 22.99
_diffrn_reflns_theta_min 2.65
_diffrn_standards_decay_% 0.05%
_exptl_absorpt_coefficient_mu 0.801
_exptl_absorpt_correction_T_max 0.956
_exptl_absorpt_correction_T_min 0.481
_exptl_absorpt_correction_type SADABS
_exptl_crystal_colour red
_exptl_crystal_density_diffrn 1.338
_exptl_crystal_description prismatic
_exptl_crystal_F_000 1136
_exptl_crystal_size_max 0.24
_exptl_crystal_size_mid 0.12
_exptl_crystal_size_min 0.12
_refine_diff_density_max 0.516
_refine_diff_density_min -0.566
_refine_diff_density_rms 0.102
_refine_ls_extinction_method none
_refine_ls_goodness_of_fit_all 0.983
_refine_ls_goodness_of_fit_obs 1.063
_refine_ls_matrix_type full
_refine_ls_number_parameters 242
_refine_ls_number_reflns 3304
_refine_ls_number_restraints 0
_refine_ls_restrained_S_all 0.983
_refine_ls_restrained_S_obs 1.063
_refine_ls_R_factor_all 0.0894
_refine_ls_R_factor_obs 0.0544
_refine_ls_shift/esd_max -0.004
_refine_ls_shift/esd_mean 0.000
_refine_ls_structure_factor_coef Fsqd
_refine_ls_weighting_details 'w=1/[\s^2^(Fo^2^)+(0.0330P)^2^+0.0000P] where P=(Fo^2^+2Fc^2^)/3'
_refine_ls_weighting_scheme calc
_refine_ls_wR_factor_all 0.1175
_refine_ls_wR_factor_obs 0.1046
_reflns_number_observed 2308
_reflns_number_total 3304
_reflns_observed_criterion >2sigma(I)
_cod_data_source_file ic9900152.cif
_cod_data_source_block PMR8
_cod_depositor_comments
;
The following automatic conversions were performed:

'_refine_ls_weighting_scheme' value 'calc
w=1/[\s^2^(Fo^2^)+(0.0330P)^2^+0.0000P] where P=(Fo^2^+2Fc^2^)/3' was
changed to 'calc'. New tag '_refine_ls_weighting_details' was
created. The value of the new tag was set to
'w=1/[\s^2^(Fo^2^)+(0.0330P)^2^+0.0000P] where P=(Fo^2^+2Fc^2^)/3'.

Automatic conversion script
Id: cif_fix_values 3143 2015-03-26 13:38:13Z robertas 
;
_cod_original_cell_volume 2673.8(6)
_cod_original_formula_sum 'C22 H41 Cl3 N1 P2 V1'
_cod_database_code 4322251

loop_
_symmetry_equiv_pos_as_xyz
'x, y, z'
'-x, y+1/2, -z+1/2'
'-x, -y, -z'
'x, -y-1/2, z-1/2'

loop_
_atom_site_aniso_label
_atom_site_aniso_U_11
_atom_site_aniso_U_22
_atom_site_aniso_U_33
_atom_site_aniso_U_23
_atom_site_aniso_U_13
_atom_site_aniso_U_12
V1 0.0077(4) 0.0103(6) 0.0117(6) -0.0012(5) -0.0063(4) -0.0009(4)
N1 0.008(2) 0.012(3) 0.012(3) 0.006(2) -0.005(2) -0.001(2)
C3 0.013(3) 0.008(4) 0.014(4) -0.001(3) -0.011(2) 0.001(2)
C4 0.022(3) 0.005(4) 0.019(4) -0.006(3) -0.005(3) 0.007(3)
C5 0.013(3) 0.017(4) 0.021(4) -0.007(3) -0.006(3) 0.003(3)
C6 0.014(3) 0.015(4) 0.007(3) -0.005(3) -0.007(2) 0.003(3)
C7 0.008(3) 0.011(4) 0.029(4) -0.011(3) 0.003(3) 0.003(2)
C71 0.015(3) 0.036(5) 0.043(5) 0.008(4) -0.017(3) -0.007(3)
C72 0.032(4) 0.028(5) 0.061(6) 0.015(4) -0.022(4) -0.014(3)
C8 0.014(3) 0.008(3) 0.007(3) 0.001(3) -0.009(2) -0.003(2)
C81 0.014(3) 0.017(4) 0.038(4) 0.001(3) -0.003(3) -0.001(3)
C82 0.019(3) 0.017(4) 0.021(4) -0.003(3) -0.009(3) 0.004(3)
Cl1 0.0084(6) 0.0195(10) 0.0213(9) -0.0049(7) -0.0072(6) -0.0013(6)
Cl2 0.0078(6) 0.0115(9) 0.0203(8) -0.0022(7) -0.0073(5) 0.0006(6)
Cl3 0.0250(8) 0.0176(10) 0.0146(9) 0.0039(7) -0.0068(6) -0.0026(7)
P1 0.0114(7) 0.0096(10) 0.0120(9) 0.0008(7) -0.0081(6) 0.0003(6)
C11 0.019(3) 0.015(4) 0.007(3) 0.002(3) -0.002(2) 0.005(3)
C12 0.018(3) 0.012(4) 0.018(4) 0.002(3) -0.009(3) -0.005(3)
C13 0.021(3) 0.016(4) 0.021(4) 0.001(3) -0.005(3) -0.003(3)
C15 0.027(3) 0.022(4) 0.037(5) 0.006(4) -0.008(3) 0.012(3)
P2 0.0110(7) 0.0081(9) 0.0141(9) 0.0017(8) -0.0068(6) -0.0004(6)
C22 0.011(3) 0.012(4) 0.020(4) -0.003(3) -0.013(2) -0.001(2)
C23 0.017(3) 0.014(4) 0.024(4) -0.001(3) -0.003(3) 0.003(3)
C24 0.018(3) 0.004(4) 0.036(4) -0.004(3) -0.012(3) 0.005(3)
C25 0.032(4) 0.023(4) 0.026(4) -0.006(3) 0.003(3) -0.007(3)

loop_
_atom_site_label
_atom_site_type_symbol
_atom_site_fract_x
_atom_site_fract_y
_atom_site_fract_z
_atom_site_U_iso_or_equiv
_atom_site_thermal_displace_type
_atom_site_occupancy
_atom_site_calc_flag
_atom_site_refinement_flags
_atom_site_disorder_group
V1 V 0.74498(5) 0.25174(9) 0.86721(5) 0.0100(3) Uani 1 d . .
N1 N 0.7595(2) 0.1162(4) 0.8182(3) 0.0106(11) Uani 1 d . .
C1 C 0.7727(3) 0.0081(5) 0.7744(3) 0.0081(13) Uiso 1 d . .
C2 C 0.6989(3) -0.0746(5) 0.7597(3) 0.0093(13) Uiso 1 d . .
C3 C 0.7146(3) -0.1794(5) 0.7141(3) 0.0120(14) Uani 1 d . .
H3 H 0.6660(3) -0.2358(5) 0.7037(3) 0.014 Uiso 1 calc R .
C4 C 0.7991(3) -0.2047(5) 0.6833(3) 0.0152(15) Uani 1 d . .
H4 H 0.8080(3) -0.2774(5) 0.6522(3) 0.018 Uiso 1 calc R .
C5 C 0.8706(3) -0.1233(5) 0.6981(3) 0.0172(15) Uani 1 d . .
H5 H 0.9282(3) -0.1407(5) 0.6763(3) 0.021 Uiso 1 calc R .
C6 C 0.8602(3) -0.0173(5) 0.7437(3) 0.0122(14) Uani 1 d . .
C7 C 0.9390(3) 0.0721(5) 0.7578(4) 0.0157(15) Uani 1 d . .
H7 H 0.9224(3) 0.1282(5) 0.8025(4) 0.019 Uiso 1 calc R .
C71 C 1.0262(3) 0.0055(6) 0.7810(4) 0.032(2) Uani 1 d . .
H71A H 1.0159(3) -0.0469(6) 0.8273(4) 0.048 Uiso 1 calc R .
H71B H 1.0733(3) 0.0676(6) 0.7933(4) 0.048 Uiso 1 calc R .
H71C H 1.0459(3) -0.0473(6) 0.7373(4) 0.048 Uiso 1 calc R .
C72 C 0.9522(4) 0.1536(6) 0.6868(4) 0.040(2) Uani 1 d . .
H72A H 0.8949(4) 0.1955(6) 0.6730(4) 0.060 Uiso 1 calc R .
H72B H 0.9713(4) 0.1017(6) 0.6425(4) 0.060 Uiso 1 calc R .
H72C H 0.9988(4) 0.2166(6) 0.6985(4) 0.060 Uiso 1 calc R .
C8 C 0.6046(3) -0.0454(5) 0.7891(3) 0.0099(13) Uani 1 d . .
H8 H 0.6111(3) 0.0116(5) 0.8355(3) 0.012 Uiso 1 calc R .
C81 C 0.5529(3) -0.1612(5) 0.8150(4) 0.023(2) Uani 1 d . .
H81A H 0.4928(3) -0.1365(5) 0.8333(4) 0.034 Uiso 1 calc R .
H81B H 0.5865(3) -0.2027(5) 0.8578(4) 0.034 Uiso 1 calc R .
H81C H 0.5461(3) -0.2190(5) 0.7705(4) 0.034 Uiso 1 calc R .
C82 C 0.5499(3) 0.0241(5) 0.7249(4) 0.0192(15) Uani 1 d . .
H82A H 0.4891(3) 0.0427(5) 0.7441(4) 0.029 Uiso 1 calc R .
H82B H 0.5450(3) -0.0287(5) 0.6778(4) 0.029 Uiso 1 calc R .
H82C H 0.5808(3) 0.1025(5) 0.7118(4) 0.029 Uiso 1 calc R .
Cl1 Cl 0.89375(8) 0.28304(13) 0.90951(9) 0.0165(4) Uani 1 d . .
Cl2 Cl 0.58799(7) 0.25040(12) 0.87646(8) 0.0133(4) Uani 1 d . .
Cl3 Cl 0.74420(9) 0.38975(13) 0.76323(9) 0.0191(4) Uani 1 d . .
P1 P 0.72692(9) 0.15049(14) 0.99996(9) 0.0111(4) Uani 1 d . .
C11 C 0.6879(3) 0.2686(5) 1.0702(3) 0.0138(14) Uani 1 d . .
H11A H 0.6219(3) 0.2819(5) 1.0625(3) 0.017 Uiso 1 calc R .
H11B H 0.6985(3) 0.2376(5) 1.1245(3) 0.017 Uiso 1 calc R .
C12 C 0.6425(3) 0.0264(5) 1.0059(4) 0.0158(14) Uani 1 d . .
H12A H 0.5823(3) 0.0627(5) 0.9928(4) 0.019 Uiso 1 calc R .
H12B H 0.6559(3) -0.0370(5) 0.9652(4) 0.019 Uiso 1 calc R .
C13 C 0.6363(3) -0.0402(5) 1.0851(4) 0.0193(15) Uani 1 d . .
H13A H 0.5891(3) -0.1047(5) 1.0820(4) 0.029 Uiso 1 calc R .
H13B H 0.6211(3) 0.0208(5) 1.1259(4) 0.029 Uiso 1 calc R .
H13C H 0.6948(3) -0.0793(5) 1.0981(4) 0.029 Uiso 1 calc R .
C14 C 0.8289(3) 0.0823(5) 1.0454(3) 0.0138(13) Uiso 1 d . .
H14A H 0.8767(3) 0.1473(5) 1.0490(3) 0.017 Uiso 1 calc R .
H14B H 0.8148(3) 0.0554(5) 1.0996(3) 0.017 Uiso 1 calc R .
C15 C 0.8649(4) -0.0292(5) 1.0000(4) 0.029(2) Uani 1 d . .
H15A H 0.9193(4) -0.0619(5) 1.0268(4) 0.043 Uiso 1 calc R .
H15B H 0.8801(4) -0.0028(5) 0.9466(4) 0.043 Uiso 1 calc R .
H15C H 0.8184(4) -0.0948(5) 0.9973(4) 0.043 Uiso 1 calc R .
P2 P 0.72870(9) 0.45097(13) 0.95809(9) 0.0112(4) Uani 1 d . .
C21 C 0.7380(3) 0.3940(5) 1.0596(3) 0.0136(13) Uiso 1 d . .
H21A H 0.8029(3) 0.3830(5) 1.0740(3) 0.016 Uiso 1 calc R .
H21B H 0.7121(3) 0.4573(5) 1.0954(3) 0.016 Uiso 1 calc R .
C22 C 0.6211(3) 0.5359(5) 0.9528(3) 0.0144(14) Uani 1 d . .
H22A H 0.6107(3) 0.5623(5) 0.8975(3) 0.017 Uiso 1 calc R .
H22B H 0.5720(3) 0.4767(5) 0.9661(3) 0.017 Uiso 1 calc R .
C23 C 0.6117(3) 0.6515(5) 1.0051(4) 0.0185(15) Uani 1 d . .
H23A H 0.5515(3) 0.6886(5) 0.9968(4) 0.028 Uiso 1 calc R .
H23B H 0.6583(3) 0.7130(5) 0.9915(4) 0.028 Uiso 1 calc R .
H23C H 0.6194(3) 0.6271(5) 1.0603(4) 0.028 Uiso 1 calc R .
C24 C 0.8143(3) 0.5759(5) 0.9586(4) 0.019(2) Uani 1 d . .
H24A H 0.8059(3) 0.6289(5) 1.0057(4) 0.023 Uiso 1 calc R .
H24B H 0.8753(3) 0.5375(5) 0.9628(4) 0.023 Uiso 1 calc R .
C25 C 0.8102(4) 0.6589(5) 0.8855(4) 0.027(2) Uani 1 d . .
H25A H 0.8575(4) 0.7233(5) 0.8894(4) 0.041 Uiso 1 calc R .
H25B H 0.7506(4) 0.6991(5) 0.8815(4) 0.041 Uiso 1 calc R .
H25C H 0.8201(4) 0.6075(5) 0.8386(4) 0.041 Uiso 1 calc R .

loop_
_atom_type_symbol
_atom_type_description
_atom_type_scat_dispersion_real
_atom_type_scat_dispersion_imag
_atom_type_scat_source
C C 0.0033 0.0016 'International Tables Vol C Tables 4.2.6.8 and 6.1.1.4'
H H 0.0000 0.0000 'International Tables Vol C Tables 4.2.6.8 and 6.1.1.4'
N N 0.0061 0.0033 'International Tables Vol C Tables 4.2.6.8 and 6.1.1.4'
Cl Cl 0.1484 0.1585 'International Tables Vol C Tables 4.2.6.8 and 6.1.1.4'
P P 0.1023 0.0942 'International Tables Vol C Tables 4.2.6.8 and 6.1.1.4'
V V 0.3005 0.5294 'International Tables Vol C Tables 4.2.6.8 and 6.1.1.4'

loop_
_geom_angle_atom_site_label_1
_geom_angle_atom_site_label_2
_geom_angle_atom_site_label_3
_geom_angle
_geom_angle_site_symmetry_1
_geom_angle_site_symmetry_3
_geom_angle_publ_flag
N1 V1 Cl3 99.7(2) . . ?
N1 V1 Cl1 98.59(13) . . ?
Cl3 V1 Cl1 97.96(6) . . ?
N1 V1 Cl2 99.41(13) . . ?
Cl3 V1 Cl2 93.66(6) . . ?
Cl1 V1 Cl2 156.57(7) . . ?
N1 V1 P1 95.2(2) . . ?
Cl3 V1 P1 164.41(7) . . ?
Cl1 V1 P1 84.13(5) . . ?
Cl2 V1 P1 79.42(5) . . ?
N1 V1 P2 173.6(2) . . ?
Cl3 V1 P2 86.25(6) . . ?
Cl1 V1 P2 78.31(5) . . ?
Cl2 V1 P2 82.24(5) . . ?
P1 V1 P2 79.02(5) . . ?
C1 N1 V1 177.0(4) . . ?
N1 C1 C2 119.9(4) . . ?
N1 C1 C6 119.3(4) . . ?
C2 C1 C6 120.9(5) . . ?
C3 C2 C1 117.8(4) . . ?
C3 C2 C8 120.9(5) . . ?
C1 C2 C8 121.2(5) . . ?
C2 C3 C4 122.0(5) . . ?
C3 C4 C5 119.6(5) . . ?
C6 C5 C4 121.7(5) . . ?
C5 C6 C1 118.0(5) . . ?
C5 C6 C7 120.8(4) . . ?
C1 C6 C7 121.1(5) . . ?
C72 C7 C71 111.1(5) . . ?
C72 C7 C6 110.2(5) . . ?
C71 C7 C6 112.9(4) . . ?
C2 C8 C81 113.3(4) . . ?
C2 C8 C82 109.8(5) . . ?
C81 C8 C82 109.7(4) . . ?
C12 P1 C14 104.1(2) . . ?
C12 P1 C11 104.0(3) . . ?
C14 P1 C11 105.2(2) . . ?
C12 P1 V1 116.4(2) . . ?
C14 P1 V1 116.8(2) . . ?
C11 P1 V1 109.1(2) . . ?
C21 C11 P1 111.4(4) . . ?
C13 C12 P1 116.0(4) . . ?
C15 C14 P1 112.8(4) . . ?
C22 P2 C21 105.2(3) . . ?
C22 P2 C24 103.6(2) . . ?
C21 P2 C24 101.3(3) . . ?
C22 P2 V1 117.2(2) . . ?
C21 P2 V1 106.1(2) . . ?
C24 P2 V1 121.2(2) . . ?
C11 C21 P2 111.7(4) . . ?
C23 C22 P2 117.3(3) . . ?
C25 C24 P2 113.6(4) . . ?

loop_
_geom_bond_atom_site_label_1
_geom_bond_atom_site_label_2
_geom_bond_distance
_geom_bond_site_symmetry_2
_geom_bond_publ_flag
V1 N1 1.685(4) . ?
V1 Cl3 2.301(2) . ?
V1 Cl1 2.3204(14) . ?
V1 Cl2 2.3217(14) . ?
V1 P1 2.520(2) . ?
V1 P2 2.642(2) . ?
N1 C1 1.388(6) . ?
C1 C2 1.419(6) . ?
C1 C6 1.426(7) . ?
C2 C3 1.383(7) . ?
C2 C8 1.516(7) . ?
C3 C4 1.387(7) . ?
C4 C5 1.385(7) . ?
C5 C6 1.382(7) . ?
C6 C7 1.518(7) . ?
C7 C72 1.503(8) . ?
C7 C71 1.516(7) . ?
C8 C81 1.521(7) . ?
C8 C82 1.537(7) . ?
P1 C12 1.821(5) . ?
P1 C14 1.830(5) . ?
P1 C11 1.835(5) . ?
C11 C21 1.541(7) . ?
C12 C13 1.526(8) . ?
C14 C15 1.519(7) . ?
P2 C22 1.827(5) . ?
P2 C21 1.832(6) . ?
P2 C24 1.836(5) . ?
C22 C23 1.528(7) . ?
C24 C25 1.526(8) . ?
